data_7030644
loop_
_publ_author_name
'Armbruster, Felix'
'Fern\'andez, Ignacio'
'Breher, Frank'

_publ_section_title
;
 Syntheses, structures, and reactivity of poly(pyrazolyl)silanes,
 -disilanes, and the ambidentate \k1Si/\k3N-coordinating
 tris(3,5-dimethylpyrazolyl)silanide ligand [Si(3,5-Me2pz)3]&#x2212; (MeTpsd)
;
_journal_coden_ASTM DTARAF
_journal_issue 29
_journal_name_full 'Dalton Transactions'
_journal_page_first 5612
_journal_page_last 5626
_journal_paper_doi 10.1039/b906333a
_journal_year 2009
_chemical_formula_moiety 'C33 H36 N6 Si Sn'
_chemical_formula_sum 'C33 H36 N6 Si Sn'
_chemical_formula_weight 663.48
_space_group_IT_number 19
_symmetry_cell_setting orthorhombic
_symmetry_space_group_name_Hall 'P 2ac 2ab'
_symmetry_space_group_name_H-M 'P 21 21 21'
_atom_sites_solution_hydrogens geom
_atom_sites_solution_primary direct
_atom_sites_solution_secondary difmap
_audit_creation_method SHELXL-97
_cell_angle_alpha 90.00
_cell_angle_beta 90.00
_cell_angle_gamma 90.00
_cell_formula_units_Z 4
_cell_length_a 10.455(2)
_cell_length_b 17.266(4)
_cell_length_c 17.588(4)
_cell_measurement_reflns_used 17360
_cell_measurement_temperature 200(2)
_cell_measurement_theta_max 26.00
_cell_measurement_theta_min 4.04
_cell_volume 3174.9(12)
_computing_cell_refinement 'CrysAlis Red'
_computing_data_collection 'CrysAlis CCD'
_computing_data_reduction 'CrysAlis Red'
_computing_molecular_graphics 'Ortep 32'
_computing_publication_material 'Bruker SHELXTL'
_computing_structure_refinement 'Bruker SHELXTL'
_computing_structure_solution 'Bruker SHELXTL'
_diffrn_ambient_temperature 200(2)
_diffrn_measured_fraction_theta_full 0.991
_diffrn_measured_fraction_theta_max 0.991
_diffrn_measurement_device_type 'Stoe Stadi 4 with CCD'
_diffrn_measurement_method 'omega scans'
_diffrn_radiation_monochromator graphite
_diffrn_radiation_source 'fine-focus sealed tube'
_diffrn_radiation_type MoK\a
_diffrn_radiation_wavelength 0.71073
_diffrn_reflns_av_R_equivalents 0.0591
_diffrn_reflns_av_sigmaI/netI 0.0619
_diffrn_reflns_limit_h_max 12
_diffrn_reflns_limit_h_min -7
_diffrn_reflns_limit_k_max 21
_diffrn_reflns_limit_k_min -21
_diffrn_reflns_limit_l_max 19
_diffrn_reflns_limit_l_min -21
_diffrn_reflns_number 17360
_diffrn_reflns_theta_full 26.00
_diffrn_reflns_theta_max 26.00
_diffrn_reflns_theta_min 4.04
_exptl_absorpt_coefficient_mu 0.874
_exptl_absorpt_correction_type none
_exptl_crystal_colour colourless
_exptl_crystal_density_diffrn 1.388
_exptl_crystal_density_method 'not measured'
_exptl_crystal_description 'irregular shaped crystal'
_exptl_crystal_F_000 1360
_exptl_crystal_size_max 0.40
_exptl_crystal_size_mid 0.30
_exptl_crystal_size_min 0.30
_refine_diff_density_max 1.026
_refine_diff_density_min -0.618
_refine_diff_density_rms 0.081
_refine_ls_abs_structure_details 'Flack H D (1983), Acta Cryst. A39, 876-881'
_refine_ls_abs_structure_Flack 0.20(2)
_refine_ls_extinction_method none
_refine_ls_goodness_of_fit_ref 1.029
_refine_ls_hydrogen_treatment undef
_refine_ls_matrix_type full
_refine_ls_number_parameters 377
_refine_ls_number_reflns 6134
_refine_ls_number_restraints 0
_refine_ls_restrained_S_all 1.029
_refine_ls_R_factor_all 0.0494
_refine_ls_R_factor_gt 0.0396
_refine_ls_shift/su_max 0.016
_refine_ls_shift/su_mean 0.000
_refine_ls_structure_factor_coef Fsqd
_refine_ls_weighting_details 'calc w=1/[\s^2^(Fo^2^)+(0.0409P)^2^+0.0000P] where P=(Fo^2^+2Fc^2^)/3'
_refine_ls_weighting_scheme calc
_refine_ls_wR_factor_gt 0.0811
_refine_ls_wR_factor_ref 0.0875
_reflns_number_gt 5220
_reflns_number_total 6134
_reflns_threshold_expression >2sigma(I)
_cod_duplicate_entry 7001727
_cod_data_source_file b906333a.txt
_cod_data_source_block Ph3SnSipz3
_cod_database_code 7030644

loop_
_symmetry_equiv_pos_as_xyz
'x, y, z'
'-x+1/2, -y, z+1/2'
'-x, y+1/2, -z+1/2'
'x+1/2, -y+1/2, -z'

loop_
_atom_site_label
_atom_site_type_symbol
_atom_site_fract_x
_atom_site_fract_y
_atom_site_fract_z
_atom_site_U_iso_or_equiv
_atom_site_adp_type
_atom_site_occupancy
_atom_site_symmetry_multiplicity
_atom_site_calc_flag
_atom_site_refinement_flags
Sn1 Sn 0.27535(3) 0.124247(17) 0.228483(16) 0.02832(9) Uani 1 1 d .
Si1 Si 0.50298(12) 0.07801(7) 0.24252(7) 0.0296(3) Uani 1 1 d .
C32 C 0.7757(4) 0.2322(2) 0.2297(3) 0.0377(10) Uani 1 1 d .
H32A H 0.8543 0.2566 0.2170 0.045 Uiso 1 1 calc R
C200 C 0.2454(4) 0.2085(2) 0.1419(3) 0.0308(11) Uani 1 1 d .
C10 C 0.6542(5) -0.1010(3) 0.2211(3) 0.0442(12) Uani 1 1 d .
H10A H 0.6914 -0.1490 0.2011 0.066 Uiso 1 1 calc R
H10B H 0.5884 -0.1136 0.2588 0.066 Uiso 1 1 calc R
H10C H 0.7214 -0.0699 0.2451 0.066 Uiso 1 1 calc R
N4 N 0.4234(4) -0.0236(2) 0.3375(2) 0.0427(11) Uani 1 1 d .
N3 N 0.5213(4) 0.0300(2) 0.3282(2) 0.0346(9) Uani 1 1 d .
C12 C 0.5828(5) -0.0723(3) 0.0832(3) 0.0390(12) Uani 1 1 d .
H12A H 0.6163 -0.1162 0.0575 0.047 Uiso 1 1 calc R
N1 N 0.5332(4) 0.0127(2) 0.1697(2) 0.0327(9) Uani 1 1 d .
N2 N 0.4804(4) 0.0403(2) 0.1027(2) 0.0360(10) Uani 1 1 d .
C33 C 0.6793(4) 0.2631(2) 0.2763(3) 0.0380(11) Uani 1 1 d .
N6 N 0.5831(3) 0.2141(2) 0.2816(2) 0.0366(10) Uani 1 1 d .
C31 C 0.7363(4) 0.1614(3) 0.2064(2) 0.0339(11) Uani 1 1 d .
C103 C -0.0137(5) -0.0906(3) 0.1632(4) 0.0525(15) Uani 1 1 d .
H10D H -0.0706 -0.1315 0.1507 0.063 Uiso 1 1 calc R
N5 N 0.6172(3) 0.1502(2) 0.2380(2) 0.0341(9) Uani 1 1 d .
C204 C 0.0982(6) 0.2992(3) 0.0843(3) 0.0517(15) Uani 1 1 d .
H20A H 0.0177 0.3247 0.0855 0.062 Uiso 1 1 calc R
C22 C 0.5662(7) -0.0353(3) 0.4310(3) 0.0590(17) Uani 1 1 d .
H22A H 0.6058 -0.0535 0.4762 0.071 Uiso 1 1 calc R
C100 C 0.1525(4) 0.0302(2) 0.2002(3) 0.0312(11) Uani 1 1 d .
C202 C 0.2952(6) 0.2741(3) 0.0250(3) 0.0578(16) Uani 1 1 d .
H20B H 0.3533 0.2829 -0.0155 0.069 Uiso 1 1 calc R
C203 C 0.1805(6) 0.3130(3) 0.0265(3) 0.0532(15) Uani 1 1 d .
H20C H 0.1594 0.3489 -0.0124 0.064 Uiso 1 1 calc R
C101 C 0.1287(5) 0.0093(3) 0.1252(3) 0.0398(12) Uani 1 1 d .
H10E H 0.1703 0.0369 0.0855 0.048 Uiso 1 1 calc R
C205 C 0.1305(6) 0.2484(3) 0.1413(4) 0.0501(15) Uani 1 1 d .
H20D H 0.0719 0.2404 0.1818 0.060 Uiso 1 1 calc R
C13 C 0.5107(5) -0.0123(3) 0.0507(3) 0.0390(12) Uani 1 1 d .
C14 C 0.4609(7) -0.0026(3) -0.0285(3) 0.0573(17) Uani 1 1 d .
H14A H 0.4047 0.0427 -0.0306 0.086 Uiso 1 1 calc R
H14B H 0.4127 -0.0489 -0.0432 0.086 Uiso 1 1 calc R
H14C H 0.5328 0.0047 -0.0636 0.086 Uiso 1 1 calc R
C20 C 0.7231(7) 0.0735(4) 0.3916(4) 0.0717(18) Uani 1 1 d .
H20E H 0.6977 0.1277 0.3853 0.108 Uiso 1 1 calc R
H20F H 0.7843 0.0593 0.3517 0.108 Uiso 1 1 calc R
H20G H 0.7632 0.0666 0.4415 0.108 Uiso 1 1 calc R
C105 C 0.0923(5) -0.0123(3) 0.2563(3) 0.0394(12) Uani 1 1 d .
H10F H 0.1084 -0.0007 0.3082 0.047 Uiso 1 1 calc R
C102 C 0.0472(6) -0.0497(3) 0.1067(4) 0.0516(15) Uani 1 1 d .
H10G H 0.0326 -0.0624 0.0549 0.062 Uiso 1 1 calc R
C34 C 0.6770(5) 0.3389(3) 0.3169(3) 0.0508(14) Uani 1 1 d .
H34A H 0.6070 0.3390 0.3539 0.076 Uiso 1 1 calc R
H34B H 0.6640 0.3807 0.2800 0.076 Uiso 1 1 calc R
H34C H 0.7585 0.3466 0.3433 0.076 Uiso 1 1 calc R
C201 C 0.3265(6) 0.2226(3) 0.0817(3) 0.0471(14) Uani 1 1 d .
H20H H 0.4061 0.1962 0.0793 0.056 Uiso 1 1 calc R
C23 C 0.4543(6) -0.0635(3) 0.3986(3) 0.0508(15) Uani 1 1 d .
C24 C 0.3710(7) -0.1287(4) 0.4247(3) 0.0754(19) Uani 1 1 d .
H24A H 0.2999 -0.1354 0.3890 0.113 Uiso 1 1 calc R
H24B H 0.3372 -0.1169 0.4753 0.113 Uiso 1 1 calc R
H24C H 0.4214 -0.1765 0.4268 0.113 Uiso 1 1 calc R
C104 C 0.0088(5) -0.0717(3) 0.2377(3) 0.0488(13) Uani 1 1 d .
H10H H -0.0333 -0.0996 0.2770 0.059 Uiso 1 1 calc R
C11 C 0.5953(4) -0.0559(3) 0.1572(3) 0.0331(11) Uani 1 1 d .
C21 C 0.6082(6) 0.0229(3) 0.3860(3) 0.0475(14) Uani 1 1 d .
C300 C 0.2010(5) 0.1692(3) 0.3330(3) 0.0340(11) Uani 1 1 d .
C30 C 0.8018(5) 0.1008(3) 0.1591(3) 0.0425(14) Uani 1 1 d .
H30A H 0.8802 0.1225 0.1372 0.064 Uiso 1 1 calc R
H30B H 0.7446 0.0841 0.1182 0.064 Uiso 1 1 calc R
H30C H 0.8235 0.0563 0.1912 0.064 Uiso 1 1 calc R
C305 C 0.2777(7) 0.1913(3) 0.3927(3) 0.0584(15) Uani 1 1 d .
H30D H 0.3680 0.1866 0.3885 0.070 Uiso 1 1 calc R
C301 C 0.0710(5) 0.1784(3) 0.3421(3) 0.0411(12) Uani 1 1 d .
H30E H 0.0154 0.1634 0.3019 0.049 Uiso 1 1 calc R
C302 C 0.0194(6) 0.2086(3) 0.4075(3) 0.0483(14) Uani 1 1 d .
H30F H -0.0705 0.2151 0.4117 0.058 Uiso 1 1 calc R
C303 C 0.0969(7) 0.2295(4) 0.4665(4) 0.0609(18) Uani 1 1 d .
H30G H 0.0615 0.2499 0.5121 0.073 Uiso 1 1 calc R
C304 C 0.2245(8) 0.2206(4) 0.4592(3) 0.077(2) Uani 1 1 d .
H30H H 0.2790 0.2345 0.5002 0.093 Uiso 1 1 calc R

loop_
_atom_site_aniso_label
_atom_site_aniso_U_11
_atom_site_aniso_U_22
_atom_site_aniso_U_33
_atom_site_aniso_U_23
_atom_site_aniso_U_13
_atom_site_aniso_U_12
Sn1 0.02450(15) 0.02930(14) 0.03115(15) -0.00002(14) 0.00001(13) 0.00139(13)
Si1 0.0243(6) 0.0305(6) 0.0339(7) -0.0008(5) -0.0008(6) 0.0016(5)
C32 0.021(2) 0.033(2) 0.058(3) 0.008(2) 0.004(3) -0.0018(19)
C200 0.027(3) 0.029(2) 0.036(2) 0.0015(18) 0.001(2) -0.0030(19)
C10 0.044(3) 0.035(3) 0.054(3) 0.003(2) 0.000(3) 0.010(2)
N4 0.048(3) 0.035(2) 0.045(3) 0.004(2) 0.001(2) -0.007(2)
N3 0.035(2) 0.033(2) 0.035(2) -0.0005(17) -0.0081(19) 0.0010(18)
C12 0.038(3) 0.031(3) 0.048(3) -0.002(2) 0.015(2) 0.002(2)
N1 0.028(2) 0.035(2) 0.036(2) 0.0028(17) 0.0000(17) 0.0046(17)
N2 0.044(3) 0.034(2) 0.030(2) 0.0032(17) -0.002(2) 0.0022(19)
C33 0.026(2) 0.034(2) 0.054(3) -0.001(2) -0.003(3) 0.0017(19)
N6 0.026(2) 0.0294(19) 0.054(3) -0.006(2) 0.007(2) -0.0033(15)
C31 0.022(2) 0.042(2) 0.038(3) 0.0097(19) 0.003(2) 0.004(2)
C103 0.034(3) 0.035(3) 0.089(5) -0.018(3) -0.010(3) 0.001(2)
N5 0.027(2) 0.0319(19) 0.043(2) -0.0030(17) 0.0023(18) 0.0029(14)
C204 0.046(4) 0.050(3) 0.059(4) 0.017(3) -0.005(3) 0.015(3)
C22 0.091(5) 0.052(4) 0.033(3) 0.009(3) -0.017(3) 0.017(3)
C100 0.026(2) 0.026(2) 0.041(3) -0.0005(19) -0.005(2) 0.0027(19)
C202 0.065(4) 0.050(3) 0.058(4) 0.025(3) 0.021(3) 0.003(3)
C203 0.071(4) 0.037(3) 0.052(4) 0.012(3) -0.002(3) 0.006(3)
C101 0.038(3) 0.039(3) 0.042(3) 0.002(2) -0.001(2) -0.002(2)
C205 0.039(3) 0.054(3) 0.057(4) 0.017(3) 0.009(3) 0.012(3)
C13 0.048(3) 0.035(3) 0.034(3) -0.001(2) 0.006(3) -0.003(2)
C14 0.082(5) 0.053(4) 0.037(3) -0.002(3) -0.004(3) 0.011(3)
C20 0.059(4) 0.087(4) 0.069(4) -0.001(4) -0.032(4) -0.003(4)
C105 0.039(3) 0.035(2) 0.044(3) 0.001(2) 0.006(2) -0.002(2)
C102 0.049(4) 0.047(3) 0.059(4) -0.011(3) -0.018(3) 0.001(3)
C34 0.049(3) 0.031(3) 0.072(4) -0.011(3) 0.001(3) -0.002(2)
C201 0.045(3) 0.041(3) 0.055(4) 0.010(3) 0.013(3) 0.012(3)
C23 0.072(4) 0.044(3) 0.037(3) 0.005(3) 0.007(3) 0.007(3)
C24 0.110(6) 0.055(4) 0.061(4) 0.016(4) 0.016(4) -0.008(4)
C104 0.035(3) 0.040(3) 0.072(4) 0.005(3) 0.008(3) -0.008(2)
C11 0.024(2) 0.028(3) 0.047(3) -0.003(2) 0.004(2) 0.0004(19)
C21 0.048(4) 0.050(3) 0.045(3) -0.004(3) -0.018(3) 0.015(3)
C300 0.031(3) 0.036(3) 0.035(3) -0.002(2) 0.003(2) 0.004(2)
C30 0.043(3) 0.042(3) 0.042(3) -0.011(2) 0.004(2) 0.008(2)
C305 0.044(3) 0.088(4) 0.043(3) -0.018(3) 0.001(3) -0.013(4)
C301 0.044(3) 0.044(3) 0.036(3) 0.002(2) 0.002(2) 0.008(2)
C302 0.041(3) 0.047(3) 0.056(3) 0.004(3) 0.012(3) 0.013(3)
C303 0.070(5) 0.059(4) 0.054(4) -0.019(3) 0.022(3) -0.018(3)
C304 0.067(5) 0.113(5) 0.051(4) -0.035(4) 0.000(4) -0.030(5)

loop_
_atom_type_symbol
_atom_type_description
_atom_type_scat_dispersion_real
_atom_type_scat_dispersion_imag
_atom_type_scat_source
C C 0.0033 0.0016 'International Tables Vol C Tables 4.2.6.8 and 6.1.1.4'
H H 0.0000 0.0000 'International Tables Vol C Tables 4.2.6.8 and 6.1.1.4'
N N 0.0061 0.0033 'International Tables Vol C Tables 4.2.6.8 and 6.1.1.4'
Si Si 0.0817 0.0704 'International Tables Vol C Tables 4.2.6.8 and 6.1.1.4'
Sn Sn -0.6537 1.4246 'International Tables Vol C Tables 4.2.6.8 and 6.1.1.4'

loop_
_geom_angle_atom_site_label_1
_geom_angle_atom_site_label_2
_geom_angle_atom_site_label_3
_geom_angle
C200 Sn1 C100 105.37(17)
C200 Sn1 C300 108.27(17)
C100 Sn1 C300 104.96(18)
C200 Sn1 Si1 115.13(13)
C100 Sn1 Si1 110.53(12)
C300 Sn1 Si1 111.90(13)
N5 Si1 N3 108.01(19)
N5 Si1 N1 108.00(19)
N3 Si1 N1 108.13(19)
N5 Si1 Sn1 114.77(13)
N3 Si1 Sn1 109.95(15)
N1 Si1 Sn1 107.77(14)
C31 C32 C33 107.5(4)
C31 C32 H32A 126.2
C33 C32 H32A 126.2
C201 C200 C205 116.1(4)
C201 C200 Sn1 125.5(4)
C205 C200 Sn1 118.2(4)
C11 C10 H10A 109.5
C11 C10 H10B 109.5
H10A C10 H10B 109.5
C11 C10 H10C 109.5
H10A C10 H10C 109.5
H10B C10 H10C 109.5
C23 N4 N3 105.4(4)
C21 N3 N4 110.0(4)
C21 N3 Si1 139.8(4)
N4 N3 Si1 109.9(3)
C11 C12 C13 107.0(4)
C11 C12 H12A 126.5
C13 C12 H12A 126.5
C11 N1 N2 110.5(4)
C11 N1 Si1 140.1(3)
N2 N1 Si1 109.4(3)
C13 N2 N1 104.9(4)
N6 C33 C32 110.3(4)
N6 C33 C34 121.1(4)
C32 C33 C34 128.6(4)
C33 N6 N5 105.9(4)
C32 C31 N5 106.2(4)
C32 C31 C30 131.2(4)
N5 C31 C30 122.6(4)
C104 C103 C102 119.3(5)
C104 C103 H10D 120.4
C102 C103 H10D 120.4
C31 N5 N6 110.1(3)
C31 N5 Si1 138.1(3)
N6 N5 Si1 111.7(3)
C203 C204 C205 120.3(6)
C203 C204 H20A 119.9
C205 C204 H20A 119.9
C21 C22 C23 107.1(5)
C21 C22 H22A 126.5
C23 C22 H22A 126.5
C105 C100 C101 117.3(4)
C105 C100 Sn1 120.9(3)
C101 C100 Sn1 121.8(4)
C203 C202 C201 120.6(5)
C203 C202 H20B 119.7
C201 C202 H20B 119.7
C204 C203 C202 118.9(5)
C204 C203 H20C 120.5
C202 C203 H20C 120.5
C102 C101 C100 122.0(5)
C102 C101 H10E 119.0
C100 C101 H10E 119.0
C204 C205 C200 122.4(5)
C204 C205 H20D 118.8
C200 C205 H20D 118.8
N2 C13 C12 110.6(4)
N2 C13 C14 118.9(5)
C12 C13 C14 130.4(5)
C13 C14 H14A 109.5
C13 C14 H14B 109.5
H14A C14 H14B 109.5
C13 C14 H14C 109.5
H14A C14 H14C 109.5
H14B C14 H14C 109.5
C21 C20 H20E 109.5
C21 C20 H20F 109.5
H20E C20 H20F 109.5
C21 C20 H20G 109.5
H20E C20 H20G 109.5
H20F C20 H20G 109.5
C100 C105 C104 120.8(5)
C100 C105 H10F 119.6
C104 C105 H10F 119.6
C101 C102 C103 120.0(5)
C101 C102 H10G 120.0
C103 C102 H10G 120.0
C33 C34 H34A 109.5
C33 C34 H34B 109.5
H34A C34 H34B 109.5
C33 C34 H34C 109.5
H34A C34 H34C 109.5
H34B C34 H34C 109.5
C202 C201 C200 121.7(5)
C202 C201 H20H 119.2
C200 C201 H20H 119.2
N4 C23 C22 110.9(5)
N4 C23 C24 120.2(6)
C22 C23 C24 128.9(5)
C23 C24 H24A 109.5
C23 C24 H24B 109.5
H24A C24 H24B 109.5
C23 C24 H24C 109.5
H24A C24 H24C 109.5
H24B C24 H24C 109.5
C103 C104 C105 120.6(5)
C103 C104 H10H 119.7
C105 C104 H10H 119.7
C12 C11 N1 107.0(4)
C12 C11 C10 131.2(4)
N1 C11 C10 121.6(4)
C22 C21 N3 106.6(5)
C22 C21 C20 131.2(5)
N3 C21 C20 122.2(5)
C305 C300 C301 117.1(5)
C305 C300 Sn1 123.0(4)
C301 C300 Sn1 119.9(4)
C31 C30 H30A 109.5
C31 C30 H30B 109.5
H30A C30 H30B 109.5
C31 C30 H30C 109.5
H30A C30 H30C 109.5
H30B C30 H30C 109.5
C300 C305 C304 120.7(6)
C300 C305 H30D 119.7
C304 C305 H30D 119.7
C302 C301 C300 121.8(5)
C302 C301 H30E 119.1
C300 C301 H30E 119.1
C303 C302 C301 120.3(6)
C303 C302 H30F 119.9
C301 C302 H30F 119.9
C304 C303 C302 118.9(6)
C304 C303 H30G 120.5
C302 C303 H30G 120.5
C303 C304 C305 121.2(6)
C303 C304 H30H 119.4
C305 C304 H30H 119.4

loop_
_geom_bond_atom_site_label_1
_geom_bond_atom_site_label_2
_geom_bond_distance
Sn1 C200 2.129(4)
Sn1 C100 2.130(4)
Sn1 C300 2.142(5)
Sn1 Si1 2.5224(13)
Si1 N5 1.728(4)
Si1 N3 1.730(4)
Si1 N1 1.735(4)
C32 C31 1.355(6)
C32 C33 1.403(6)
C32 H32A 0.9500
C200 C201 1.377(7)
C200 C205 1.385(7)
C10 C11 1.499(7)
C10 H10A 0.9800
C10 H10B 0.9800
C10 H10C 0.9800
N4 C23 1.316(6)
N4 N3 1.390(6)
N3 C21 1.369(6)
C12 C11 1.339(7)
C12 C13 1.403(7)
C12 H12A 0.9500
N1 C11 1.369(6)
N1 N2 1.386(5)
N2 C13 1.327(6)
C33 N6 1.318(5)
C33 C34 1.491(6)
N6 N5 1.390(5)
C31 N5 1.377(6)
C31 C30 1.501(6)
C103 C104 1.371(8)
C103 C102 1.375(8)
C103 H10D 0.9500
C204 C203 1.353(8)
C204 C205 1.374(7)
C204 H20A 0.9500
C22 C21 1.353(8)
C22 C23 1.390(9)
C22 H22A 0.9500
C100 C105 1.381(6)
C100 C101 1.391(7)
C202 C203 1.374(8)
C202 C201 1.375(7)
C202 H20B 0.9500
C203 H20C 0.9500
C101 C102 1.367(7)
C101 H10E 0.9500
C205 H20D 0.9500
C13 C14 1.496(7)
C14 H14A 0.9800
C14 H14B 0.9800
C14 H14C 0.9800
C20 C21 1.489(9)
C20 H20E 0.9800
C20 H20F 0.9800
C20 H20G 0.9800
C105 C104 1.386(7)
C105 H10F 0.9500
C102 H10G 0.9500
C34 H34A 0.9800
C34 H34B 0.9800
C34 H34C 0.9800
C201 H20H 0.9500
C23 C24 1.494(8)
C24 H24A 0.9800
C24 H24B 0.9800
C24 H24C 0.9800
C104 H10H 0.9500
C300 C305 1.375(7)
C300 C301 1.378(7)
C30 H30A 0.9800
C30 H30B 0.9800
C30 H30C 0.9800
C305 C304 1.390(8)
C305 H30D 0.9500
C301 C302 1.375(7)
C301 H30E 0.9500
C302 C303 1.364(8)
C302 H30F 0.9500
C303 C304 1.349(10)
C303 H30G 0.9500
C304 H30H 0.9500

loop_
_geom_torsion_atom_site_label_1
_geom_torsion_atom_site_label_2
_geom_torsion_atom_site_label_3
_geom_torsion_atom_site_label_4
_geom_torsion
C200 Sn1 Si1 N5 42.9(2)
C100 Sn1 Si1 N5 162.1(2)
C300 Sn1 Si1 N5 -81.3(2)
C200 Sn1 Si1 N3 164.88(19)
C100 Sn1 Si1 N3 -75.9(2)
C300 Sn1 Si1 N3 40.7(2)
C200 Sn1 Si1 N1 -77.5(2)
C100 Sn1 Si1 N1 41.8(2)
C300 Sn1 Si1 N1 158.36(19)
C100 Sn1 C200 C201 -102.8(5)
C300 Sn1 C200 C201 145.4(4)
Si1 Sn1 C200 C201 19.3(5)
C100 Sn1 C200 C205 71.4(4)
C300 Sn1 C200 C205 -40.4(4)
Si1 Sn1 C200 C205 -166.5(4)
C23 N4 N3 C21 -2.0(6)
C23 N4 N3 Si1 172.2(4)
N5 Si1 N3 C21 -14.2(6)
N1 Si1 N3 C21 102.4(6)
Sn1 Si1 N3 C21 -140.2(5)
N5 Si1 N3 N4 174.2(3)
N1 Si1 N3 N4 -69.2(3)
Sn1 Si1 N3 N4 48.3(3)
N5 Si1 N1 C11 94.9(5)
N3 Si1 N1 C11 -21.7(6)
Sn1 Si1 N1 C11 -140.6(5)
N5 Si1 N1 N2 -82.7(3)
N3 Si1 N1 N2 160.7(3)
Sn1 Si1 N1 N2 41.9(3)
C11 N1 N2 C13 0.3(5)
Si1 N1 N2 C13 178.7(3)
C31 C32 C33 N6 -0.4(6)
C31 C32 C33 C34 179.0(5)
C32 C33 N6 N5 0.0(6)
C34 C33 N6 N5 -179.4(4)
C33 C32 C31 N5 0.5(5)
C33 C32 C31 C30 -176.8(5)
C32 C31 N5 N6 -0.5(5)
C30 C31 N5 N6 177.1(4)
C32 C31 N5 Si1 -176.3(4)
C30 C31 N5 Si1 1.3(8)
C33 N6 N5 C31 0.3(5)
C33 N6 N5 Si1 177.3(3)
N3 Si1 N5 C31 98.0(5)
N1 Si1 N5 C31 -18.7(5)
Sn1 Si1 N5 C31 -139.0(4)
N3 Si1 N5 N6 -77.8(3)
N1 Si1 N5 N6 165.5(3)
Sn1 Si1 N5 N6 45.2(3)
C200 Sn1 C100 C105 -144.2(4)
C300 Sn1 C100 C105 -30.0(4)
Si1 Sn1 C100 C105 90.8(4)
C200 Sn1 C100 C101 35.4(4)
C300 Sn1 C100 C101 149.6(4)
Si1 Sn1 C100 C101 -89.6(4)
C205 C204 C203 C202 1.4(9)
C201 C202 C203 C204 -0.7(9)
C105 C100 C101 C102 1.4(7)
Sn1 C100 C101 C102 -178.2(4)
C203 C204 C205 C200 -1.2(10)
C201 C200 C205 C204 0.1(8)
Sn1 C200 C205 C204 -174.6(5)
N1 N2 C13 C12 -0.6(6)
N1 N2 C13 C14 176.3(5)
C11 C12 C13 N2 0.6(6)
C11 C12 C13 C14 -175.8(6)
C101 C100 C105 C104 -1.9(7)
Sn1 C100 C105 C104 177.7(4)
C100 C101 C102 C103 -0.3(8)
C104 C103 C102 C101 -0.2(8)
C203 C202 C201 C200 -0.4(9)
C205 C200 C201 C202 0.7(8)
Sn1 C200 C201 C202 175.0(4)
N3 N4 C23 C22 2.6(6)
N3 N4 C23 C24 -178.3(5)
C21 C22 C23 N4 -2.2(7)
C21 C22 C23 C24 178.7(6)
C102 C103 C104 C105 -0.3(8)
C100 C105 C104 C103 1.5(8)
C13 C12 C11 N1 -0.4(5)
C13 C12 C11 C10 175.3(5)
N2 N1 C11 C12 0.0(5)
Si1 N1 C11 C12 -177.5(4)
N2 N1 C11 C10 -176.1(4)
Si1 N1 C11 C10 6.3(8)
C23 C22 C21 N3 0.9(6)
C23 C22 C21 C20 -179.1(6)
N4 N3 C21 C22 0.7(6)
Si1 N3 C21 C22 -170.9(4)
N4 N3 C21 C20 -179.4(5)
Si1 N3 C21 C20 9.1(9)
C200 Sn1 C300 C305 -109.9(4)
C100 Sn1 C300 C305 137.9(4)
Si1 Sn1 C300 C305 18.0(5)
C200 Sn1 C300 C301 68.9(4)
C100 Sn1 C300 C301 -43.3(4)
Si1 Sn1 C300 C301 -163.2(4)
C301 C300 C305 C304 0.8(8)
Sn1 C300 C305 C304 179.7(5)
C305 C300 C301 C302 0.4(8)
Sn1 C300 C301 C302 -178.5(4)
C300 C301 C302 C303 -1.1(9)
C301 C302 C303 C304 0.7(10)
C302 C303 C304 C305 0.5(11)
C300 C305 C304 C303 -1.3(10)
